data_7064157
loop_
_publ_author_name
'Bardonov, Daniil'
'Nasyrova, Darina'
'Metlin, Mikhail T.'
'Minyaev, Mikhail E.'
'Taydakov, Ilya V.'
'Roitershtein, Dmitrii M.'

_publ_section_title
;
 Synthesis, Structural and Photophysical Studies of Mono-and Dinuclear
 Alkali Metal 2,6-dibenzhydryl-4-methylphenolates
;
_journal_name_full 'New Journal of Chemistry'
_journal_paper_doi 10.1039/D5NJ03734D
_journal_year 2026
_chemical_formula_moiety 'C42 H48 Li N3 O'
_chemical_formula_sum 'C42 H48 Li N3 O'
_chemical_formula_weight 617.77
_space_group_crystal_system triclinic
_space_group_IT_number 2
_space_group_name_Hall '-P 1'
_space_group_name_H-M_alt 'P -1'
_atom_sites_solution_hydrogens geom
_atom_sites_solution_primary dual
_atom_sites_solution_secondary difmap
_audit_creation_date 2025-11-30
_audit_creation_method
;
Olex2 1.5
(compiled 2021.11.18 svn.ra9532c28 for OlexSys, GUI svn.r6429)
;
_audit_update_record
;
2025-12-02 deposited with the CCDC.	2025-12-08 downloaded from the CCDC.
;
_cell_angle_alpha 74.2760(10)
_cell_angle_beta 81.4940(10)
_cell_angle_gamma 78.6020(10)
_cell_formula_units_Z 2
_cell_length_a 8.94210(10)
_cell_length_b 11.3380(2)
_cell_length_c 18.0220(2)
_cell_measurement_reflns_used 32009
_cell_measurement_temperature 100.0(3)
_cell_measurement_theta_max 77.6430
_cell_measurement_theta_min 4.0820
_cell_volume 1715.47(4)
_computing_cell_refinement 'CrysAlisPro 1.171.42.102a (Rigaku OD, 2023)'
_computing_data_collection 'CrysAlisPro 1.171.42.102a (Rigaku OD, 2023)'
_computing_data_reduction 'CrysAlisPro 1.171.42.102a (Rigaku OD, 2023)'
_computing_molecular_graphics 'Olex2 1.5 (Dolomanov et al., 2009)'
_computing_publication_material 'Olex2 1.5 (Dolomanov et al., 2009)'
_computing_structure_refinement 'XL  (Sheldrick, 2008)'
_computing_structure_solution 'SHELXT 2014/5 (Sheldrick, 2014)'
_diffrn_ambient_environment N~2~
_diffrn_ambient_temperature 100.0(3)
_diffrn_detector 'Hybrid Pixel Array Detector'
_diffrn_detector_area_resol_mean 10.0000
_diffrn_detector_type HyPix
_diffrn_measured_fraction_theta_full 0.999
_diffrn_measured_fraction_theta_max 0.991
_diffrn_measurement_details
;
List of Runs (angles in degrees, time in seconds):

  # Type    Start    End  Width  t~exp~   \w     \q     \k     \f   Frames
#--------------------------------------------------------------------------
  1  \w     86.00 178.00   0.50    0.43    --  107.75  77.00 -90.00  184
  2  \w     86.00 178.00   0.50    0.43    --  107.75  77.00   0.00  184
  3  \w     89.00 153.00   0.50    0.43    --  107.75  77.00  30.00  128
  4  \w    101.00 127.00   0.50    0.43    --  107.75  61.00   0.00   52
  5  \w    112.00 176.00   0.50    0.43    --  107.75  61.00  30.00  128
  6  \w    122.00 173.00   0.50    0.43    --  107.75  45.00  60.00  102
  7  \w    103.00 138.00   0.50    0.43    --  107.75  45.00   0.00   70
  8  \w    149.00 176.00   0.50    0.43    --  107.75  45.00  90.00   54
  9  \w     88.00 154.00   0.50    0.43    --  107.75  77.00  90.00  132
 10  \w     97.00 172.00   0.50    0.43    --  107.75  66.00 162.13  150
 11  \w    118.00 144.00   0.50    0.43    --  107.75  45.00 150.00   52
 12  \w     97.00 178.00   0.50    0.43    --  107.75  30.00  90.00  162
 13  \w    128.00 167.00   0.50    0.43    --  107.75  30.00  60.00   78
 14  \w     97.00 133.00   0.50    0.43    --  107.75  45.00  90.00   72
 15  \w     97.00 178.00   0.50    0.43    --  107.75  18.00  29.00  162
 16  \w    133.00 168.00   0.50    0.43    --  107.75  15.00   0.00   70
 17  \w    104.00 129.00   0.50    0.43    --  107.75  15.00   0.00   50
 18  \w    111.00 137.00   0.50    0.43    --  107.75  15.00  60.00   52
 19  \w     39.00 122.00   0.50    0.11    --   48.70  18.00  29.00  166
 20  \w     36.00 166.00   0.50    0.43    --  107.75   0.00-150.00  260
 21  \w     97.00 178.00   0.50    0.43    --  107.75  15.00-120.00  162
 22  \w    147.00 173.00   0.50    0.43    --  107.75 105.00-111.47   52
 23  \w    117.00 143.00   0.50    0.43    --  107.75 125.00-120.00   52
 24  \w    128.00 169.00   0.50    0.43    --  107.75 125.00 -60.00   82
 25  \w     95.00 177.00   0.50    0.43    --  107.75 125.00 -90.00  164
 26  \w     37.00  66.00   0.50    0.43    --  107.75 -58.00-173.99   58
 27  \w     36.00  86.00   0.50    0.43    --  107.75 -77.00 -90.00  100
 28  \w     40.00 109.00   0.50    0.43    --  107.75 -78.00  -5.12  138
 29  \w     41.00  66.00   0.50    0.43    --  107.75 -77.00 -30.00   50
 30  \w     42.00  68.00   0.50    0.43    --  107.75 -77.00  30.00   52
 31  \w     36.00 105.00   0.50    0.43    --  107.75 -77.00  90.00  138
 32  \w     83.00 108.00   0.50    0.43    --  107.75 -78.00 173.29   50
 33  \w     71.00  97.00   0.50    0.43    --  107.75 -77.00 120.00   52
 34  \w     41.00  70.00   0.50    0.43    --  107.75 -61.00 120.00   58
 35  \w     36.00  71.00   0.50    0.43    --  107.75 -61.00  90.00   70
 36  \w     37.00  66.00   0.50    0.43    --  107.75 -61.00  60.00   58
 37  \w     36.00  66.00   0.50    0.43    --  107.75 -61.00   0.00   60
 38  \w     38.00  66.00   0.50    0.43    --  107.75 -61.00 -90.00   56
 39  \w     36.00  71.00   0.50    0.43    --  107.75 -61.00-150.00   70
 40  \w     94.00 119.00   0.50    0.43    --  107.75-135.00 -84.52   50
 41  \w     53.00  78.00   0.50    0.43    --  107.75-125.00 -90.00   50
 42  \w     39.00 111.00   0.50    0.43    --  107.75-125.00-150.00  144
 43  \w     39.00 111.00   0.50    0.43    --  107.75-125.00 -60.00  144
 44  \w     47.00 111.00   0.50    0.43    --  107.75-125.00   0.00  128
 45  \w     40.00  65.00   0.50    0.43    --  107.75-125.00 -30.00   50
 46  \w     39.00  88.00   0.50    0.43    --  107.75-125.00  30.00   98
 47  \w     46.00  72.00   0.50    0.43    --  107.75-125.00  60.00   52
 48  \w     59.00  85.00   0.50    0.43    --  107.75-121.00  45.16   52
 49  \w     83.00 111.00   0.50    0.43    --  107.75-125.00 120.00   56
 50  \w     34.00  93.00   0.50    0.11    --   48.70-125.00  60.00  118
 51  \w     74.00 106.00   0.50    0.43    --  107.75-101.00 121.20   64
 52  \w     69.00 107.00   0.50    0.43    --  107.75-102.00 -12.14   76
 53  \w     69.00 101.00   0.50    0.43    --  107.75-109.00-145.09   64
 54  \w     47.00 107.00   0.50    0.43    --  107.75-105.00-168.58  120
 55  \w     38.00 106.00   0.50    0.43    --  107.75-101.00-131.34  136
 56  \w     37.00  66.00   0.50    0.43    --  107.75 -95.00 -90.00   58
 57  \w     71.00  98.00   0.50    0.43    --  107.75 -95.00 -90.00   54
 58  \w     38.00  73.00   0.50    0.43    --  107.75 -97.00   7.55   70
 59  \w     41.00  66.00   0.50    0.43    --  107.75-101.00 121.20   50
 60  \w     80.00 105.00   0.50    0.43    --  107.75 -95.00 120.00   50
 61  \w     36.00 105.00   0.50    0.43    --  107.75 -95.00  60.00  138
 62  \w     79.00 106.00   0.50    0.43    --  107.75 -97.00   7.55   54
 63  \w     77.00 104.00   0.50    0.43    --  107.75 -95.00 -30.00   54
 64  \w     36.00  68.00   0.50    0.43    --  107.75 -95.00 -30.00   64
 65  \w     44.00  82.00   0.50    0.43    --  107.75 -95.00  90.00   76
 66  \w     76.00 104.00   0.50    0.43    --  107.75 -95.00-120.00   56
 67  \w     36.00  64.00   0.50    0.43    --  107.75 -95.00-150.00   56
 68  \w     39.00  69.00   0.50    0.43    --  107.75 -95.00-120.00   60
 69  \w     48.00 112.00   0.50    0.43    --  107.75 -88.00 -84.91  128
 70  \w    103.00 129.00   0.50    0.43    --  107.75 -85.00 -15.62   52
 71  \w    -23.00  43.00   0.50    0.11    --   48.70 -38.00-180.00  132
 72  \w    -25.00  26.00   0.50    0.11    --   48.70 -18.00-139.00  102
 73  \w    -25.00  26.00   0.50    0.11    --   48.70 -19.00  90.00  102
 74  \w    -25.00  26.00   0.50    0.11    --   48.70 -19.00 120.00  102
 75  \w   -122.00 -39.00   0.50    0.11    --  -48.70 -18.00-139.00  166
 76  \w   -118.00 -73.00   0.50    0.11    --  -48.70-125.00   0.00   90
 77  \w   -161.00 -75.00   0.50    0.43    --  -86.25 -18.00-139.00  172
 78  \w    -26.00  26.00   0.50    0.11    --  -48.70  18.00  29.00  104
 79  \w    -70.00  24.00   0.50    0.11    --  -48.70  77.00 -30.00  188
 80  \w    -51.00 -14.00   0.50    0.43    --  -86.25  45.00-180.00   74
;
_diffrn_measurement_device 'four-circle diffractometer'
_diffrn_measurement_device_type 'XtaLAB Synergy, Dualflex, HyPix'
_diffrn_measurement_method '\w scans'
_diffrn_orient_matrix_type 'CrysAlisPro convention (1999,Acta A55,543-557)'
_diffrn_orient_matrix_UB_11 0.1575772000
_diffrn_orient_matrix_UB_12 -0.0829503000
_diffrn_orient_matrix_UB_13 0.0120730000
_diffrn_orient_matrix_UB_21 -0.0605011000
_diffrn_orient_matrix_UB_22 -0.1070557000
_diffrn_orient_matrix_UB_23 -0.0171302000
_diffrn_orient_matrix_UB_31 0.0520447000
_diffrn_orient_matrix_UB_32 0.0463147000
_diffrn_orient_matrix_UB_33 -0.0867577000
_diffrn_radiation_monochromator mirror
_diffrn_radiation_probe x-ray
_diffrn_radiation_type 'Cu K\a'
_diffrn_radiation_wavelength 1.54184
_diffrn_reflns_av_R_equivalents 0.0452
_diffrn_reflns_av_unetI/netI 0.0250
_diffrn_reflns_Laue_measured_fraction_full 0.999
_diffrn_reflns_Laue_measured_fraction_max 0.991
_diffrn_reflns_limit_h_max 11
_diffrn_reflns_limit_h_min -11
_diffrn_reflns_limit_k_max 14
_diffrn_reflns_limit_k_min -14
_diffrn_reflns_limit_l_max 21
_diffrn_reflns_limit_l_min -22
_diffrn_reflns_number 43784
_diffrn_reflns_point_group_measured_fraction_full 0.999
_diffrn_reflns_point_group_measured_fraction_max 0.991
_diffrn_reflns_theta_full 67.684
_diffrn_reflns_theta_max 77.709
_diffrn_reflns_theta_min 2.560
_diffrn_source 'micro-focus sealed X-ray tube'
_diffrn_source_type 'PhotonJet (Cu) X-ray Source'
_exptl_absorpt_coefficient_mu 0.540
_exptl_absorpt_correction_T_max 0.89456
_exptl_absorpt_correction_T_min 0.89456
_exptl_absorpt_correction_type sphere
_exptl_absorpt_process_details
;
CrysAlisPro 1.171.42.102a (Rigaku Oxford Diffraction, 2023)
Spherical absorption correction
using equivalent radius and absorption coefficient.
Empirical absorption correction using spherical harmonics,
implemented in SCALE3 ABSPACK scaling algorithm.
;
_exptl_crystal_colour colourless
_exptl_crystal_density_diffrn 1.196
_exptl_crystal_density_method 'not measured'
_exptl_crystal_description block
_exptl_crystal_F_000 664
_exptl_crystal_size_max 0.5
_exptl_crystal_size_mid 0.3
_exptl_crystal_size_min 0.2
_exptl_crystal_size_rad 0.400
_refine_diff_density_max 0.239
_refine_diff_density_min -0.207
_refine_diff_density_rms 0.039
_refine_ls_extinction_coef 0.0038(3)
_refine_ls_extinction_expression Fc^*^=kFc[1+0.001xFc^2^\l^3^/sin(2\q)]^-1/4^
_refine_ls_extinction_method 'SHELXL-2018/3 (Sheldrick 2018)'
_refine_ls_goodness_of_fit_ref 1.044
_refine_ls_hydrogen_treatment constr
_refine_ls_matrix_type full
_refine_ls_number_parameters 448
_refine_ls_number_reflns 7258
_refine_ls_number_restraints 21
_refine_ls_restrained_S_all 1.045
_refine_ls_R_factor_all 0.0430
_refine_ls_R_factor_gt 0.0416
_refine_ls_shift/su_max 0.000
_refine_ls_shift/su_mean 0.000
_refine_ls_structure_factor_coef Fsqd
_refine_ls_weighting_details 'w=1/[\s^2^(Fo^2^)+(0.0565P)^2^+0.5773P] where P=(Fo^2^+2Fc^2^)/3'
_refine_ls_weighting_scheme calc
_refine_ls_wR_factor_gt 0.1088
_refine_ls_wR_factor_ref 0.1100
_reflns_Friedel_coverage 0.000
_reflns_number_gt 6915
_reflns_number_total 7258
_reflns_threshold_expression 'I > 2\s(I)'
_cod_data_source_file d5nj03734d2.cif
_cod_data_source_block lioar_3n
_cod_database_code 7064157
_shelx_shelxl_version_number 2018/3
_chemical_oxdiff_formula C10H20O3N3Li
_chemical_oxdiff_usercomment LiOAr_3N
_shelx_space_group_comment
;
The symmetry employed for this shelxl refinement is uniquely defined
by the following loop, which should always be used as a source of
symmetry information in preference to the above space-group names.
They are only intended as comments.
;
_olex2_refinement_description
;
1. Fixed Uiso
 At 1.2 times of:
  All C(H) groups, All C(H,H) groups
 At 1.5 times of:
  All C(H,H,H) groups
2. Restrained distances
 C21-C22A \\sim C21-C22B
 with sigma of 0.003
 C22A-C23A \\sim C22B-C23B
 with sigma of 0.003
 C23A-C24A \\sim C23B-C24B
 with sigma of 0.003
 C24A-C25A \\sim C24B-C25B
 with sigma of 0.003
 C25A-C26A \\sim C25B-C26B
 with sigma of 0.003
 C26A-C27A \\sim C26B-C27B
 with sigma of 0.003
 C27A-C22A \\sim C27B-C22B
 with sigma of 0.003
 C22A-C24A \\sim C22B-C24B
 with sigma of 0.003
 C23A-C25A \\sim C23B-C25B
 with sigma of 0.003
 C24A-C26A \\sim C24B-C26B
 with sigma of 0.003
 C25A-C27A \\sim C25B-C27B
 with sigma of 0.003
 C26A-C22A \\sim C26B-C22B
 with sigma of 0.003
3. Restrained planarity
 C22A, C23A, C24A, C25A, C26A, C27A
 with sigma of 0.1
4. Uiso/Uaniso restraints and constraints
Uanis(C22A) \\sim Ueq: with sigma of 0.001 and sigma for terminal atoms of 0.002
Uanis(C22A) = Uanis(C22B)
Uanis(C23A) = Uanis(C23B)
Uanis(C24A) = Uanis(C24B)
Uanis(C25A) = Uanis(C25B)
Uanis(C26A) = Uanis(C26B)
Uanis(C27A) = Uanis(C27B)
5. Others
 Sof(H21A)=Sof(C22B)=Sof(C23B)=Sof(H23B)=Sof(C24B)=Sof(H24B)=Sof(C25B)=
 Sof(H25B)=Sof(C26B)=Sof(H26B)=Sof(C27B)=Sof(H27B)=1-FVAR(1)
 Sof(H21)=Sof(C22A)=Sof(C23A)=Sof(H23A)=Sof(C24A)=Sof(H24A)=Sof(C25A)=
 Sof(H25A)=Sof(C26A)=Sof(H26A)=Sof(C27A)=Sof(H27A)=FVAR(1)
6.a Ternary CH refined with riding coordinates:
 C7(H7), C21(H21), C21(H21A)
6.b Secondary CH2 refined with riding coordinates:
 C34(H34A,H34B), C35(H35A,H35B), C36(H36A,H36B), C37(H37A,H37B), C38(H38A,
 H38B), C39(H39A,H39B)
6.c Aromatic/amide H refined with riding coordinates:
 C3(H3), C5(H5), C9(H9), C10(H10), C11(H11), C12(H12), C13(H13), C15(H15),
 C16(H16), C17(H17), C18(H18), C19(H19), C23A(H23A), C24A(H24A), C25A(H25A),
 C26A(H26A), C27A(H27A), C23B(H23B), C24B(H24B), C25B(H25B), C26B(H26B),
 C27B(H27B), C29(H29), C30(H30), C31(H31), C32(H32), C33(H33)
6.d Idealised Me refined as rotating group:
 C20(H20A,H20B,H20C), C40(H40A,H40B,H40C), C41(H41A,H41B,H41C), C42(H42A,H42B,
 H42C)
;
_olex2_submission_special_instructions 'No special instructions were received'
_oxdiff_exptl_absorpt_empirical_details
;
Empirical correction (ABSPACK) includes:
- Absorption correction using spherical harmonics
- Frame scaling
;
_oxdiff_exptl_absorpt_empirical_full_max 34.118
_oxdiff_exptl_absorpt_empirical_full_min 0.544

loop_
_space_group_symop_operation_xyz
'x, y, z'
'-x, -y, -z'

loop_
_atom_site_label
_atom_site_type_symbol
_atom_site_fract_x
_atom_site_fract_y
_atom_site_fract_z
_atom_site_U_iso_or_equiv
_atom_site_adp_type
_atom_site_occupancy
_atom_site_site_symmetry_order
_atom_site_calc_flag
_atom_site_refinement_flags_posn
_atom_site_refinement_flags_adp
_atom_site_refinement_flags_occupancy
_atom_site_disorder_assembly
_atom_site_disorder_group
O1 O 0.60001(9) 0.32587(7) 0.25175(4) 0.02292(17) Uani 1 1 d . . . . .
N1 N 0.74264(11) 0.58256(9) 0.17985(6) 0.0262(2) Uani 1 1 d . . . . .
N2 N 0.54882(11) 0.61621(9) 0.31841(6) 0.0257(2) Uani 1 1 d . . . . .
N3 N 0.41637(11) 0.61847(9) 0.18394(6) 0.0261(2) Uani 1 1 d . . . . .
C1 C 0.68662(11) 0.21684(9) 0.26398(6) 0.0188(2) Uani 1 1 d . . . . .
C2 C 0.70521(11) 0.14231(10) 0.20967(6) 0.0187(2) Uani 1 1 d . . . . .
C3 C 0.79553(12) 0.02468(10) 0.22382(6) 0.0193(2) Uani 1 1 d . . . . .
H3 H 0.804839 -0.023312 0.187079 0.023 Uiso 1 1 calc R U . . .
C4 C 0.87283(12) -0.02490(10) 0.29032(6) 0.0200(2) Uani 1 1 d . . . . .
C5 C 0.85718(12) 0.04881(10) 0.34233(6) 0.0207(2) Uani 1 1 d . . . . .
H5 H 0.909230 0.017300 0.387741 0.025 Uiso 1 1 calc R U . . .
C6 C 0.76881(12) 0.16638(10) 0.33075(6) 0.0201(2) Uani 1 1 d . . . . .
C7 C 0.62527(12) 0.19953(10) 0.13598(6) 0.0196(2) Uani 1 1 d . . . . .
H7 H 0.631068 0.290181 0.122494 0.024 Uiso 1 1 calc R U . . .
C8 C 0.70755(12) 0.15195(10) 0.06663(6) 0.0203(2) Uani 1 1 d . . . . .
C9 C 0.83291(12) 0.20417(11) 0.02447(6) 0.0240(2) Uani 1 1 d . . . . .
H9 H 0.866265 0.267729 0.039841 0.029 Uiso 1 1 calc R U . . .
C10 C 0.90956(13) 0.16454(11) -0.03961(7) 0.0281(3) Uani 1 1 d . . . . .
H10 H 0.994766 0.200991 -0.067504 0.034 Uiso 1 1 calc R U . . .
C11 C 0.86251(13) 0.07226(12) -0.06306(7) 0.0278(2) Uani 1 1 d . . . . .
H11 H 0.914462 0.045767 -0.107154 0.033 Uiso 1 1 calc R U . . .
C12 C 0.73868(13) 0.01878(11) -0.02155(7) 0.0256(2) Uani 1 1 d . . . . .
H12 H 0.705947 -0.044872 -0.037105 0.031 Uiso 1 1 calc R U . . .
C13 C 0.66241(12) 0.05824(10) 0.04283(6) 0.0227(2) Uani 1 1 d . . . . .
H13 H 0.578209 0.020693 0.071008 0.027 Uiso 1 1 calc R U . . .
C14 C 0.45518(12) 0.19128(10) 0.14576(6) 0.0205(2) Uani 1 1 d . . . . .
C15 C 0.35571(13) 0.28360(11) 0.09986(6) 0.0238(2) Uani 1 1 d . . . . .
H15 H 0.394841 0.351722 0.064250 0.029 Uiso 1 1 calc R U . . .
C16 C 0.20033(13) 0.27767(12) 0.10532(7) 0.0281(2) Uani 1 1 d . . . . .
H16 H 0.134550 0.341575 0.073711 0.034 Uiso 1 1 calc R U . . .
C17 C 0.14113(13) 0.17838(12) 0.15695(7) 0.0284(3) Uani 1 1 d . . . . .
H17 H 0.035060 0.174171 0.161108 0.034 Uiso 1 1 calc R U . . .
C18 C 0.23914(13) 0.08566(12) 0.20226(7) 0.0273(2) Uani 1 1 d . . . . .
H18 H 0.199931 0.017104 0.237336 0.033 Uiso 1 1 calc R U . . .
C19 C 0.39438(13) 0.09197(11) 0.19687(6) 0.0238(2) Uani 1 1 d . . . . .
H19 H 0.459812 0.027719 0.228469 0.029 Uiso 1 1 calc R U . . .
C20 C 0.97103(13) -0.15182(10) 0.30662(7) 0.0246(2) Uani 1 1 d . . . . .
H20A H 1.068131 -0.146556 0.323621 0.037 Uiso 1 1 calc R U . . .
H20B H 0.991675 -0.181847 0.259385 0.037 Uiso 1 1 calc R U . . .
H20C H 0.917089 -0.209493 0.347434 0.037 Uiso 1 1 calc R U . . .
C21 C 0.75761(13) 0.24133(10) 0.39029(6) 0.0222(2) Uani 1 1 d D . . . .
H21 H 0.685484 0.320036 0.371546 0.027 Uiso 0.576(9) 1 calc R U P A 1
H21A H 0.685819 0.320236 0.371543 0.027 Uiso 0.424(9) 1 calc R U P A 2
C22A C 0.9054(4) 0.2808(7) 0.4011(3) 0.0233(5) Uani 0.576(9) 1 d D U P A 1
C23A C 1.0310(7) 0.2786(10) 0.3453(4) 0.0260(6) Uani 0.576(9) 1 d D . P A 1
H23A H 1.026327 0.247828 0.301762 0.031 Uiso 0.576(9) 1 calc R U P A 1
C24A C 1.1634(5) 0.3206(7) 0.3522(4) 0.0333(9) Uani 0.576(9) 1 d D . P A 1
H24A H 1.248468 0.317530 0.314012 0.040 Uiso 0.576(9) 1 calc R U P A 1
C25A C 1.1704(5) 0.3667(6) 0.4147(4) 0.0385(12) Uani 0.576(9) 1 d D . P A 1
H25A H 1.258802 0.398656 0.418524 0.046 Uiso 0.576(9) 1 calc R U P A 1
C26A C 1.0484(7) 0.3665(7) 0.4720(4) 0.0391(10) Uani 0.576(9) 1 d D . P A 1
H26A H 1.054644 0.396144 0.515789 0.047 Uiso 0.576(9) 1 calc R U P A 1
C27A C 0.9172(7) 0.3233(10) 0.4657(4) 0.0312(9) Uani 0.576(9) 1 d D . P A 1
H27A H 0.834750 0.322525 0.505566 0.037 Uiso 0.576(9) 1 calc R U P A 1
C22B C 0.9134(6) 0.2792(9) 0.3900(4) 0.0233(5) Uani 0.424(9) 1 d D . P A 2
C23B C 1.0310(10) 0.2729(14) 0.3304(6) 0.0260(6) Uani 0.424(9) 1 d D . P A 2
H23B H 1.018462 0.237819 0.289924 0.031 Uiso 0.424(9) 1 calc R U P A 2
C24B C 1.1666(7) 0.3168(11) 0.3291(4) 0.0333(9) Uani 0.424(9) 1 d D . P A 2
H24B H 1.245018 0.312351 0.287757 0.040 Uiso 0.424(9) 1 calc R U P A 2
C25B C 1.1865(7) 0.3668(10) 0.3879(5) 0.0385(12) Uani 0.424(9) 1 d D . P A 2
H25B H 1.278722 0.396992 0.387079 0.046 Uiso 0.424(9) 1 calc R U P A 2
C26B C 1.0717(9) 0.3729(10) 0.4482(4) 0.0391(10) Uani 0.424(9) 1 d D . P A 2
H26B H 1.086582 0.405305 0.489477 0.047 Uiso 0.424(9) 1 calc R U P A 2
C27B C 0.9351(9) 0.3320(15) 0.4486(6) 0.0312(9) Uani 0.424(9) 1 d D . P A 2
H27B H 0.855549 0.339984 0.488992 0.037 Uiso 0.424(9) 1 calc R U P A 2
C28 C 0.68052(13) 0.17424(10) 0.46698(6) 0.0238(2) Uani 1 1 d . . . . .
C29 C 0.76071(15) 0.09186(11) 0.52613(7) 0.0296(3) Uani 1 1 d . . . . .
H29 H 0.869533 0.080315 0.521307 0.035 Uiso 1 1 calc R U . . .
C30 C 0.68229(17) 0.02630(12) 0.59231(7) 0.0355(3) Uani 1 1 d . . . . .
H30 H 0.738213 -0.030097 0.632015 0.043 Uiso 1 1 calc R U . . .
C31 C 0.52354(17) 0.04269(12) 0.60066(7) 0.0357(3) Uani 1 1 d . . . . .
H31 H 0.470673 -0.001688 0.646059 0.043 Uiso 1 1 calc R U . . .
C32 C 0.44256(15) 0.12420(12) 0.54239(7) 0.0328(3) Uani 1 1 d . . . . .
H32 H 0.333702 0.136087 0.547668 0.039 Uiso 1 1 calc R U . . .
C33 C 0.52082(14) 0.18855(11) 0.47621(7) 0.0276(2) Uani 1 1 d . . . . .
H33 H 0.464282 0.243616 0.436283 0.033 Uiso 1 1 calc R U . . .
C34 C 0.79842(15) 0.63063(13) 0.23667(8) 0.0342(3) Uani 1 1 d . . . . .
H34A H 0.867741 0.690282 0.209204 0.041 Uiso 1 1 calc R U . . .
H34B H 0.858376 0.561033 0.272171 0.041 Uiso 1 1 calc R U . . .
C35 C 0.66784(15) 0.69521(12) 0.28410(8) 0.0325(3) Uani 1 1 d . . . . .
H35A H 0.709843 0.715642 0.326063 0.039 Uiso 1 1 calc R U . . .
H35B H 0.620464 0.774014 0.250331 0.039 Uiso 1 1 calc R U . . .
C36 C 0.39244(14) 0.68500(11) 0.30517(7) 0.0297(3) Uani 1 1 d . . . . .
H36A H 0.375370 0.759845 0.325576 0.036 Uiso 1 1 calc R U . . .
H36B H 0.316605 0.631878 0.333988 0.036 Uiso 1 1 calc R U . . .
C37 C 0.36724(14) 0.72403(11) 0.21971(7) 0.0309(3) Uani 1 1 d . . . . .
H37A H 0.257209 0.756449 0.214029 0.037 Uiso 1 1 calc R U . . .
H37B H 0.426038 0.791485 0.192657 0.037 Uiso 1 1 calc R U . . .
C38 C 0.51061(15) 0.64863(12) 0.10940(7) 0.0317(3) Uani 1 1 d . . . . .
H38A H 0.454114 0.720456 0.073801 0.038 Uiso 1 1 calc R U . . .
H38B H 0.529377 0.577024 0.085820 0.038 Uiso 1 1 calc R U . . .
C39 C 0.66364(15) 0.67958(12) 0.11909(7) 0.0318(3) Uani 1 1 d . . . . .
H39A H 0.729564 0.687591 0.069350 0.038 Uiso 1 1 calc R U . . .
H39B H 0.646107 0.760304 0.132941 0.038 Uiso 1 1 calc R U . . .
C40 C 0.86510(15) 0.49982(13) 0.14678(8) 0.0359(3) Uani 1 1 d . . . . .
H40A H 0.823493 0.465512 0.111323 0.054 Uiso 1 1 calc R U . . .
H40B H 0.907985 0.431895 0.188513 0.054 Uiso 1 1 calc R U . . .
H40C H 0.945890 0.546598 0.118356 0.054 Uiso 1 1 calc R U . . .
C41 C 0.55972(17) 0.56398(13) 0.40170(7) 0.0350(3) Uani 1 1 d . . . . .
H41A H 0.488829 0.504287 0.421975 0.052 Uiso 1 1 calc R U . . .
H41B H 0.532863 0.630989 0.428485 0.052 Uiso 1 1 calc R U . . .
H41C H 0.664761 0.521756 0.410276 0.052 Uiso 1 1 calc R U . . .
C42 C 0.28578(15) 0.56290(13) 0.17736(8) 0.0367(3) Uani 1 1 d . . . . .
H42A H 0.323287 0.483670 0.163443 0.055 Uiso 1 1 calc R U . . .
H42B H 0.224673 0.619358 0.137170 0.055 Uiso 1 1 calc R U . . .
H42C H 0.222023 0.548493 0.227058 0.055 Uiso 1 1 calc R U . . .
Li1 Li 0.5746(2) 0.48659(17) 0.24825(11) 0.0241(4) Uani 1 1 d . . . . .

loop_
_atom_site_aniso_label
_atom_site_aniso_U_11
_atom_site_aniso_U_22
_atom_site_aniso_U_33
_atom_site_aniso_U_23
_atom_site_aniso_U_13
_atom_site_aniso_U_12
O1 0.0248(4) 0.0187(4) 0.0237(4) -0.0045(3) -0.0040(3) 0.0000(3)
N1 0.0241(5) 0.0264(5) 0.0269(5) -0.0080(4) 0.0023(4) -0.0032(4)
N2 0.0273(5) 0.0253(5) 0.0246(5) -0.0074(4) 0.0008(4) -0.0051(4)
N3 0.0257(5) 0.0247(5) 0.0249(5) -0.0048(4) -0.0015(4) 0.0001(4)
C1 0.0166(5) 0.0184(5) 0.0197(5) -0.0022(4) 0.0007(4) -0.0040(4)
C2 0.0158(4) 0.0209(5) 0.0182(5) -0.0025(4) 0.0007(4) -0.0050(4)
C3 0.0179(5) 0.0207(5) 0.0192(5) -0.0054(4) 0.0018(4) -0.0047(4)
C4 0.0165(5) 0.0200(5) 0.0213(5) -0.0030(4) 0.0011(4) -0.0028(4)
C5 0.0189(5) 0.0226(5) 0.0190(5) -0.0026(4) -0.0018(4) -0.0034(4)
C6 0.0193(5) 0.0213(5) 0.0190(5) -0.0042(4) 0.0000(4) -0.0042(4)
C7 0.0198(5) 0.0196(5) 0.0181(5) -0.0025(4) -0.0004(4) -0.0040(4)
C8 0.0180(5) 0.0225(5) 0.0170(5) -0.0009(4) -0.0019(4) -0.0010(4)
C9 0.0205(5) 0.0268(5) 0.0226(5) -0.0020(4) -0.0014(4) -0.0050(4)
C10 0.0211(5) 0.0335(6) 0.0232(5) -0.0003(5) 0.0034(4) -0.0031(4)
C11 0.0241(5) 0.0345(6) 0.0196(5) -0.0058(4) 0.0011(4) 0.0032(5)
C12 0.0242(5) 0.0281(6) 0.0236(5) -0.0079(4) -0.0027(4) 0.0000(4)
C13 0.0203(5) 0.0245(5) 0.0215(5) -0.0036(4) -0.0005(4) -0.0032(4)
C14 0.0195(5) 0.0244(5) 0.0179(5) -0.0080(4) 0.0005(4) -0.0021(4)
C15 0.0232(5) 0.0256(5) 0.0203(5) -0.0053(4) -0.0002(4) -0.0009(4)
C16 0.0218(5) 0.0349(6) 0.0260(6) -0.0106(5) -0.0036(4) 0.0040(5)
C17 0.0173(5) 0.0425(7) 0.0284(6) -0.0163(5) 0.0016(4) -0.0043(5)
C18 0.0240(5) 0.0349(6) 0.0237(5) -0.0083(5) 0.0038(4) -0.0099(5)
C19 0.0219(5) 0.0275(5) 0.0212(5) -0.0051(4) -0.0007(4) -0.0041(4)
C20 0.0231(5) 0.0226(5) 0.0272(5) -0.0063(4) -0.0037(4) -0.0005(4)
C21 0.0237(5) 0.0213(5) 0.0207(5) -0.0056(4) -0.0039(4) -0.0001(4)
C22A 0.0259(6) 0.0211(5) 0.0229(11) -0.0058(8) -0.0057(6) -0.0014(5)
C23A 0.0290(6) 0.0221(10) 0.029(2) -0.0087(17) -0.0034(11) -0.0046(5)
C24A 0.0282(7) 0.0253(8) 0.046(3) -0.008(2) -0.0042(13) -0.0051(6)
C25A 0.0337(12) 0.0269(7) 0.061(4) -0.013(2) -0.0208(19) -0.0040(9)
C26A 0.0485(18) 0.0349(11) 0.042(3) -0.015(3) -0.0212(18) -0.0044(12)
C27A 0.0390(14) 0.0313(16) 0.025(3) -0.009(3) -0.0078(10) -0.0039(11)
C22B 0.0259(6) 0.0211(5) 0.0229(11) -0.0058(8) -0.0057(6) -0.0014(5)
C23B 0.0290(6) 0.0221(10) 0.029(2) -0.0087(17) -0.0034(11) -0.0046(5)
C24B 0.0282(7) 0.0253(8) 0.046(3) -0.008(2) -0.0042(13) -0.0051(6)
C25B 0.0337(12) 0.0269(7) 0.061(4) -0.013(2) -0.0208(19) -0.0040(9)
C26B 0.0485(18) 0.0349(11) 0.042(3) -0.015(3) -0.0212(18) -0.0044(12)
C27B 0.0390(14) 0.0313(16) 0.025(3) -0.009(3) -0.0078(10) -0.0039(11)
C28 0.0287(6) 0.0226(5) 0.0206(5) -0.0085(4) -0.0020(4) -0.0010(4)
C29 0.0334(6) 0.0297(6) 0.0229(6) -0.0075(5) -0.0035(5) 0.0027(5)
C30 0.0532(8) 0.0294(6) 0.0208(6) -0.0046(5) -0.0043(5) -0.0019(6)
C31 0.0516(8) 0.0337(6) 0.0238(6) -0.0097(5) 0.0069(5) -0.0160(6)
C32 0.0347(6) 0.0362(6) 0.0314(6) -0.0156(5) 0.0046(5) -0.0109(5)
C33 0.0299(6) 0.0276(6) 0.0265(6) -0.0102(4) -0.0022(4) -0.0033(5)
C34 0.0267(6) 0.0419(7) 0.0383(7) -0.0165(6) 0.0024(5) -0.0111(5)
C35 0.0332(6) 0.0343(6) 0.0348(6) -0.0151(5) 0.0026(5) -0.0120(5)
C36 0.0292(6) 0.0266(6) 0.0318(6) -0.0113(5) 0.0045(5) -0.0011(5)
C37 0.0285(6) 0.0254(6) 0.0336(6) -0.0069(5) -0.0004(5) 0.0045(5)
C38 0.0364(7) 0.0302(6) 0.0224(6) -0.0015(5) -0.0026(5) 0.0013(5)
C39 0.0369(7) 0.0278(6) 0.0247(6) -0.0016(5) 0.0066(5) -0.0057(5)
C40 0.0286(6) 0.0370(7) 0.0404(7) -0.0150(6) 0.0062(5) -0.0018(5)
C41 0.0473(8) 0.0340(6) 0.0251(6) -0.0103(5) -0.0030(5) -0.0067(6)
C42 0.0320(6) 0.0399(7) 0.0384(7) -0.0085(6) -0.0077(5) -0.0050(5)
Li1 0.0268(9) 0.0204(9) 0.0231(9) -0.0043(7) -0.0014(7) -0.0014(7)

loop_
_atom_type_symbol
_atom_type_description
_atom_type_scat_dispersion_real
_atom_type_scat_dispersion_imag
_atom_type_scat_source
C C 0.0181 0.0091 'International Tables Vol C Tables 4.2.6.8 and 6.1.1.4'
H H 0.0000 0.0000 'International Tables Vol C Tables 4.2.6.8 and 6.1.1.4'
Li Li 0.0008 0.0003 'International Tables Vol C Tables 4.2.6.8 and 6.1.1.4'
N N 0.0311 0.0180 'International Tables Vol C Tables 4.2.6.8 and 6.1.1.4'
O O 0.0492 0.0322 'International Tables Vol C Tables 4.2.6.8 and 6.1.1.4'

loop_
_geom_angle_atom_site_label_1
_geom_angle_atom_site_label_2
_geom_angle_atom_site_label_3
_geom_angle
_geom_angle_site_symmetry_1
_geom_angle_site_symmetry_3
_geom_angle_publ_flag
C1 O1 Li1 149.34(10) . . ?
C34 N1 C39 114.14(10) . . ?
C34 N1 Li1 101.43(9) . . ?
C39 N1 Li1 106.17(9) . . ?
C40 N1 C34 111.20(10) . . ?
C40 N1 C39 111.72(10) . . ?
C40 N1 Li1 111.63(9) . . ?
C35 N2 Li1 105.27(9) . . ?
C36 N2 C35 112.06(10) . . ?
C36 N2 Li1 101.72(9) . . ?
C41 N2 C35 110.76(10) . . ?
C41 N2 C36 109.84(10) . . ?
C41 N2 Li1 116.88(9) . . ?
C37 N3 Li1 109.64(9) . . ?
C38 N3 C37 113.57(10) . . ?
C38 N3 Li1 99.72(9) . . ?
C42 N3 C37 111.52(10) . . ?
C42 N3 C38 111.47(10) . . ?
C42 N3 Li1 110.32(9) . . ?
O1 C1 C2 120.93(9) . . ?
O1 C1 C6 122.45(10) . . ?
C6 C1 C2 116.61(9) . . ?
C1 C2 C7 116.60(9) . . ?
C3 C2 C1 120.68(9) . . ?
C3 C2 C7 122.71(9) . . ?
C2 C3 H3 118.9 . . ?
C2 C3 C4 122.16(10) . . ?
C4 C3 H3 118.9 . . ?
C3 C4 C20 122.93(10) . . ?
C5 C4 C3 117.09(9) . . ?
C5 C4 C20 119.98(10) . . ?
C4 C5 H5 118.6 . . ?
C6 C5 C4 122.85(10) . . ?
C6 C5 H5 118.6 . . ?
C1 C6 C21 119.71(9) . . ?
C5 C6 C1 120.58(10) . . ?
C5 C6 C21 119.71(9) . . ?
C2 C7 H7 105.9 . . ?
C2 C7 C8 113.18(8) . . ?
C8 C7 H7 105.9 . . ?
C14 C7 C2 114.28(8) . . ?
C14 C7 H7 105.9 . . ?
C14 C7 C8 111.01(8) . . ?
C9 C8 C7 119.25(10) . . ?
C13 C8 C7 122.75(9) . . ?
C13 C8 C9 118.00(10) . . ?
C8 C9 H9 119.5 . . ?
C10 C9 C8 120.98(11) . . ?
C10 C9 H9 119.5 . . ?
C9 C10 H10 119.8 . . ?
C11 C10 C9 120.40(11) . . ?
C11 C10 H10 119.8 . . ?
C10 C11 H11 120.3 . . ?
C10 C11 C12 119.40(10) . . ?
C12 C11 H11 120.3 . . ?
C11 C12 H12 119.9 . . ?
C11 C12 C13 120.13(11) . . ?
C13 C12 H12 119.9 . . ?
C8 C13 H13 119.5 . . ?
C12 C13 C8 121.10(10) . . ?
C12 C13 H13 119.5 . . ?
C15 C14 C7 119.40(9) . . ?
C19 C14 C7 122.61(10) . . ?
C19 C14 C15 117.94(10) . . ?
C14 C15 H15 119.4 . . ?
C16 C15 C14 121.24(11) . . ?
C16 C15 H15 119.4 . . ?
C15 C16 H16 119.9 . . ?
C17 C16 C15 120.16(11) . . ?
C17 C16 H16 119.9 . . ?
C16 C17 H17 120.5 . . ?
C18 C17 C16 119.06(11) . . ?
C18 C17 H17 120.5 . . ?
C17 C18 H18 119.7 . . ?
C17 C18 C19 120.68(11) . . ?
C19 C18 H18 119.7 . . ?
C14 C19 H19 119.5 . . ?
C18 C19 C14 120.91(11) . . ?
C18 C19 H19 119.5 . . ?
C4 C20 H20A 109.5 . . ?
C4 C20 H20B 109.5 . . ?
C4 C20 H20C 109.5 . . ?
H20A C20 H20B 109.5 . . ?
H20A C20 H20C 109.5 . . ?
H20B C20 H20C 109.5 . . ?
C6 C21 H21 106.0 . . ?
C6 C21 H21A 106.1 . . ?
C6 C21 C22A 116.9(2) . . ?
C6 C21 C22B 109.8(3) . . ?
C6 C21 C28 109.47(9) . . ?
C22A C21 H21 106.0 . . ?
C22B C21 H21A 106.1 . . ?
C28 C21 H21 106.0 . . ?
C28 C21 H21A 106.1 . . ?
C28 C21 C22A 111.7(2) . . ?
C28 C21 C22B 118.5(3) . . ?
C23A C22A C21 120.5(3) . . ?
C23A C22A C27A 118.15(18) . . ?
C27A C22A C21 121.4(3) . . ?
C22A C23A H23A 119.4 . . ?
C22A C23A C24A 121.13(19) . . ?
C24A C23A H23A 119.4 . . ?
C23A C24A H24A 120.1 . . ?
C25A C24A C23A 119.82(19) . . ?
C25A C24A H24A 120.1 . . ?
C24A C25A H25A 120.0 . . ?
C24A C25A C26A 119.92(18) . . ?
C26A C25A H25A 120.0 . . ?
C25A C26A H26A 119.8 . . ?
C25A C26A C27A 120.34(19) . . ?
C27A C26A H26A 119.8 . . ?
C22A C27A H27A 119.7 . . ?
C26A C27A C22A 120.6(2) . . ?
C26A C27A H27A 119.7 . . ?
C23B C22B C21 122.8(5) . . ?
C23B C22B C27B 117.9(2) . . ?
C27B C22B C21 119.1(5) . . ?
C22B C23B H23B 119.3 . . ?
C22B C23B C24B 121.3(2) . . ?
C24B C23B H23B 119.3 . . ?
C23B C24B H24B 120.1 . . ?
C25B C24B C23B 119.9(2) . . ?
C25B C24B H24B 120.1 . . ?
C24B C25B H25B 120.1 . . ?
C24B C25B C26B 119.8(2) . . ?
C26B C25B H25B 120.1 . . ?
C25B C26B H26B 119.8 . . ?
C25B C26B C27B 120.3(2) . . ?
C27B C26B H26B 119.8 . . ?
C22B C27B H27B 119.6 . . ?
C26B C27B C22B 120.7(3) . . ?
C26B C27B H27B 119.6 . . ?
C29 C28 C21 123.66(10) . . ?
C29 C28 C33 118.03(11) . . ?
C33 C28 C21 118.11(10) . . ?
C28 C29 H29 119.8 . . ?
C30 C29 C28 120.48(12) . . ?
C30 C29 H29 119.8 . . ?
C29 C30 H30 119.7 . . ?
C31 C30 C29 120.59(12) . . ?
C31 C30 H30 119.7 . . ?
C30 C31 H31 120.2 . . ?
C32 C31 C30 119.52(12) . . ?
C32 C31 H31 120.2 . . ?
C31 C32 H32 120.1 . . ?
C31 C32 C33 119.84(12) . . ?
C33 C32 H32 120.1 . . ?
C28 C33 H33 119.2 . . ?
C32 C33 C28 121.54(12) . . ?
C32 C33 H33 119.2 . . ?
N1 C34 H34A 109.1 . . ?
N1 C34 H34B 109.1 . . ?
N1 C34 C35 112.37(10) . . ?
N1 C34 Li1 47.33(7) . . ?
H34A C34 H34B 107.9 . . ?
C35 C34 H34A 109.1 . . ?
C35 C34 H34B 109.1 . . ?
C35 C34 Li1 79.39(8) . . ?
Li1 C34 H34A 155.2 . . ?
Li1 C34 H34B 90.3 . . ?
N2 C35 C34 111.81(10) . . ?
N2 C35 H35A 109.3 . . ?
N2 C35 H35B 109.3 . . ?
C34 C35 H35A 109.3 . . ?
C34 C35 H35B 109.3 . . ?
H35A C35 H35B 107.9 . . ?
N2 C36 H36A 109.2 . . ?
N2 C36 H36B 109.2 . . ?
N2 C36 C37 112.02(9) . . ?
H36A C36 H36B 107.9 . . ?
C37 C36 H36A 109.2 . . ?
C37 C36 H36B 109.2 . . ?
N3 C37 C36 110.92(10) . . ?
N3 C37 H37A 109.5 . . ?
N3 C37 H37B 109.5 . . ?
C36 C37 H37A 109.5 . . ?
C36 C37 H37B 109.5 . . ?
H37A C37 H37B 108.0 . . ?
N3 C38 H38A 109.3 . . ?
N3 C38 H38B 109.3 . . ?
N3 C38 C39 111.70(10) . . ?
H38A C38 H38B 107.9 . . ?
C39 C38 H38A 109.3 . . ?
C39 C38 H38B 109.3 . . ?
N1 C39 C38 111.27(10) . . ?
N1 C39 H39A 109.4 . . ?
N1 C39 H39B 109.4 . . ?
C38 C39 H39A 109.4 . . ?
C38 C39 H39B 109.4 . . ?
H39A C39 H39B 108.0 . . ?
N1 C40 H40A 109.5 . . ?
N1 C40 H40B 109.5 . . ?
N1 C40 H40C 109.5 . . ?
H40A C40 H40B 109.5 . . ?
H40A C40 H40C 109.5 . . ?
H40B C40 H40C 109.5 . . ?
N2 C41 H41A 109.5 . . ?
N2 C41 H41B 109.5 . . ?
N2 C41 H41C 109.5 . . ?
H41A C41 H41B 109.5 . . ?
H41A C41 H41C 109.5 . . ?
H41B C41 H41C 109.5 . . ?
N3 C42 H42A 109.5 . . ?
N3 C42 H42B 109.5 . . ?
N3 C42 H42C 109.5 . . ?
H42A C42 H42B 109.5 . . ?
H42A C42 H42C 109.5 . . ?
H42B C42 H42C 109.5 . . ?
O1 Li1 N1 115.84(10) . . ?
O1 Li1 N2 143.47(11) . . ?
O1 Li1 N3 122.86(11) . . ?
O1 Li1 C34 128.08(10) . . ?
N1 Li1 N2 86.34(8) . . ?
N1 Li1 C34 31.24(5) . . ?
N2 Li1 C34 59.29(6) . . ?
N3 Li1 N1 86.96(8) . . ?
N3 Li1 N2 84.77(8) . . ?
N3 Li1 C34 99.12(8) . . ?

loop_
_geom_bond_atom_site_label_1
_geom_bond_atom_site_label_2
_geom_bond_distance
_geom_bond_site_symmetry_2
_geom_bond_publ_flag
O1 C1 1.3042(13) . ?
O1 Li1 1.776(2) . ?
N1 C34 1.4682(16) . ?
N1 C39 1.4754(16) . ?
N1 C40 1.4622(15) . ?
N1 Li1 2.081(2) . ?
N2 C35 1.4831(15) . ?
N2 C36 1.4790(16) . ?
N2 C41 1.4669(16) . ?
N2 Li1 2.144(2) . ?
N3 C37 1.4722(15) . ?
N3 C38 1.4702(15) . ?
N3 C42 1.4652(17) . ?
N3 Li1 2.072(2) . ?
C1 C2 1.4297(15) . ?
C1 C6 1.4276(14) . ?
C2 C3 1.3954(14) . ?
C2 C7 1.5252(14) . ?
C3 H3 0.9500 . ?
C3 C4 1.3988(15) . ?
C4 C5 1.3914(15) . ?
C4 C20 1.5086(14) . ?
C5 H5 0.9500 . ?
C5 C6 1.3879(15) . ?
C6 C21 1.5207(15) . ?
C7 H7 1.0000 . ?
C7 C8 1.5267(14) . ?
C7 C14 1.5236(14) . ?
C8 C9 1.3967(15) . ?
C8 C13 1.3941(16) . ?
C9 H9 0.9500 . ?
C9 C10 1.3896(16) . ?
C10 H10 0.9500 . ?
C10 C11 1.3844(18) . ?
C11 H11 0.9500 . ?
C11 C12 1.3884(17) . ?
C12 H12 0.9500 . ?
C12 C13 1.3922(16) . ?
C13 H13 0.9500 . ?
C14 C15 1.3969(15) . ?
C14 C19 1.3942(15) . ?
C15 H15 0.9500 . ?
C15 C16 1.3920(16) . ?
C16 H16 0.9500 . ?
C16 C17 1.3912(18) . ?
C17 H17 0.9500 . ?
C17 C18 1.3864(18) . ?
C18 H18 0.9500 . ?
C18 C19 1.3918(16) . ?
C19 H19 0.9500 . ?
C20 H20A 0.9800 . ?
C20 H20B 0.9800 . ?
C20 H20C 0.9800 . ?
C21 H21 1.0000 . ?
C21 H21A 1.0000 . ?
C21 C22A 1.531(2) . ?
C21 C22B 1.536(2) . ?
C21 C28 1.5229(15) . ?
C22A C23A 1.394(2) . ?
C22A C27A 1.399(2) . ?
C23A H23A 0.9500 . ?
C23A C24A 1.394(2) . ?
C24A H24A 0.9500 . ?
C24A C25A 1.377(3) . ?
C25A H25A 0.9500 . ?
C25A C26A 1.387(3) . ?
C26A H26A 0.9500 . ?
C26A C27A 1.388(3) . ?
C27A H27A 0.9500 . ?
C22B C23B 1.393(3) . ?
C22B C27B 1.399(3) . ?
C23B H23B 0.9500 . ?
C23B C24B 1.394(3) . ?
C24B H24B 0.9500 . ?
C24B C25B 1.376(3) . ?
C25B H25B 0.9500 . ?
C25B C26B 1.387(4) . ?
C26B H26B 0.9500 . ?
C26B C27B 1.388(3) . ?
C27B H27B 0.9500 . ?
C28 C29 1.3945(16) . ?
C28 C33 1.3951(17) . ?
C29 H29 0.9500 . ?
C29 C30 1.3945(18) . ?
C30 H30 0.9500 . ?
C30 C31 1.386(2) . ?
C31 H31 0.9500 . ?
C31 C32 1.384(2) . ?
C32 H32 0.9500 . ?
C32 C33 1.3885(18) . ?
C33 H33 0.9500 . ?
C34 H34A 0.9900 . ?
C34 H34B 0.9900 . ?
C34 C35 1.5284(17) . ?
C34 Li1 2.775(2) . ?
C35 H35A 0.9900 . ?
C35 H35B 0.9900 . ?
C36 H36A 0.9900 . ?
C36 H36B 0.9900 . ?
C36 C37 1.5207(18) . ?
C37 H37A 0.9900 . ?
C37 H37B 0.9900 . ?
C38 H38A 0.9900 . ?
C38 H38B 0.9900 . ?
C38 C39 1.5231(19) . ?
C39 H39A 0.9900 . ?
C39 H39B 0.9900 . ?
C40 H40A 0.9800 . ?
C40 H40B 0.9800 . ?
C40 H40C 0.9800 . ?
C41 H41A 0.9800 . ?
C41 H41B 0.9800 . ?
C41 H41C 0.9800 . ?
C42 H42A 0.9800 . ?
C42 H42B 0.9800 . ?
C42 H42C 0.9800 . ?

loop_
_geom_torsion_atom_site_label_1
_geom_torsion_atom_site_label_2
_geom_torsion_atom_site_label_3
_geom_torsion_atom_site_label_4
_geom_torsion
_geom_torsion_site_symmetry_1
_geom_torsion_site_symmetry_2
_geom_torsion_site_symmetry_3
_geom_torsion_site_symmetry_4
_geom_torsion_publ_flag
O1 C1 C2 C3 -178.69(9) . . . . ?
O1 C1 C2 C7 2.81(14) . . . . ?
O1 C1 C6 C5 178.63(9) . . . . ?
O1 C1 C6 C21 -0.48(15) . . . . ?
N1 C34 C35 N2 51.28(15) . . . . ?
N2 C36 C37 N3 49.36(14) . . . . ?
N3 C38 C39 N1 51.07(13) . . . . ?
C1 O1 Li1 N1 53.0(2) . . . . ?
C1 O1 Li1 N2 -69.3(3) . . . . ?
C1 O1 Li1 N3 157.03(14) . . . . ?
C1 O1 Li1 C34 18.8(3) . . . . ?
C1 C2 C3 C4 -0.81(15) . . . . ?
C1 C2 C7 C8 150.92(9) . . . . ?
C1 C2 C7 C14 -80.69(11) . . . . ?
C1 C6 C21 C22A -116.2(3) . . . . ?
C1 C6 C21 C22B -112.9(4) . . . . ?
C1 C6 C21 C28 115.45(10) . . . . ?
C2 C1 C6 C5 -2.20(14) . . . . ?
C2 C1 C6 C21 178.69(9) . . . . ?
C2 C3 C4 C5 -0.51(15) . . . . ?
C2 C3 C4 C20 -179.97(10) . . . . ?
C2 C7 C8 C9 -81.78(12) . . . . ?
C2 C7 C8 C13 98.61(12) . . . . ?
C2 C7 C14 C15 149.74(10) . . . . ?
C2 C7 C14 C19 -32.92(14) . . . . ?
C3 C2 C7 C8 -27.54(13) . . . . ?
C3 C2 C7 C14 100.85(11) . . . . ?
C3 C4 C5 C6 0.44(15) . . . . ?
C4 C5 C6 C1 0.97(16) . . . . ?
C4 C5 C6 C21 -179.92(10) . . . . ?
C5 C6 C21 C22A 64.6(3) . . . . ?
C5 C6 C21 C22B 68.0(4) . . . . ?
C5 C6 C21 C28 -63.67(13) . . . . ?
C6 C1 C2 C3 2.12(14) . . . . ?
C6 C1 C2 C7 -176.37(9) . . . . ?
C6 C21 C22A C23A 17.2(8) . . . . ?
C6 C21 C22A C27A -164.6(7) . . . . ?
C6 C21 C22B C23B 15.2(11) . . . . ?
C6 C21 C22B C27B -170.1(9) . . . . ?
C6 C21 C28 C29 93.35(13) . . . . ?
C6 C21 C28 C33 -81.51(12) . . . . ?
C7 C2 C3 C4 177.59(9) . . . . ?
C7 C8 C9 C10 -179.15(10) . . . . ?
C7 C8 C13 C12 178.87(10) . . . . ?
C7 C14 C15 C16 178.07(10) . . . . ?
C7 C14 C19 C18 -177.78(10) . . . . ?
C8 C7 C14 C15 -80.78(12) . . . . ?
C8 C7 C14 C19 96.56(12) . . . . ?
C8 C9 C10 C11 0.16(17) . . . . ?
C9 C8 C13 C12 -0.75(16) . . . . ?
C9 C10 C11 C12 -0.55(17) . . . . ?
C10 C11 C12 C13 0.29(17) . . . . ?
C11 C12 C13 C8 0.37(17) . . . . ?
C13 C8 C9 C10 0.48(16) . . . . ?
C14 C7 C8 C9 148.16(10) . . . . ?
C14 C7 C8 C13 -31.45(13) . . . . ?
C14 C15 C16 C17 -0.22(17) . . . . ?
C15 C14 C19 C18 -0.41(16) . . . . ?
C15 C16 C17 C18 -0.38(17) . . . . ?
C16 C17 C18 C19 0.58(18) . . . . ?
C17 C18 C19 C14 -0.18(17) . . . . ?
C19 C14 C15 C16 0.61(16) . . . . ?
C20 C4 C5 C6 179.91(10) . . . . ?
C21 C22A C23A C24A 176.4(7) . . . . ?
C21 C22A C27A C26A -175.7(7) . . . . ?
C21 C22B C23B C24B 175.1(11) . . . . ?
C21 C22B C27B C26B -176.9(11) . . . . ?
C21 C28 C29 C30 -174.91(11) . . . . ?
C21 C28 C33 C32 175.81(11) . . . . ?
C22A C21 C28 C29 -37.8(3) . . . . ?
C22A C21 C28 C33 147.4(3) . . . . ?
C22A C23A C24A C25A -0.8(12) . . . . ?
C23A C22A C27A C26A 2.5(13) . . . . ?
C23A C24A C25A C26A 2.6(12) . . . . ?
C24A C25A C26A C27A -1.8(12) . . . . ?
C25A C26A C27A C22A -0.8(14) . . . . ?
C27A C22A C23A C24A -1.8(12) . . . . ?
C22B C21 C28 C29 -33.5(4) . . . . ?
C22B C21 C28 C33 151.6(4) . . . . ?
C22B C23B C24B C25B 0.6(18) . . . . ?
C23B C22B C27B C26B -2.0(19) . . . . ?
C23B C24B C25B C26B 0.1(17) . . . . ?
C24B C25B C26B C27B -1.7(18) . . . . ?
C25B C26B C27B C22B 3(2) . . . . ?
C27B C22B C23B C24B 0.4(18) . . . . ?
C28 C21 C22A C23A 144.4(6) . . . . ?
C28 C21 C22A C27A -37.4(8) . . . . ?
C28 C21 C22B C23B 142.0(9) . . . . ?
C28 C21 C22B C27B -43.4(11) . . . . ?
C28 C29 C30 C31 -0.54(19) . . . . ?
C29 C28 C33 C32 0.65(17) . . . . ?
C29 C30 C31 C32 0.52(19) . . . . ?
C30 C31 C32 C33 0.08(19) . . . . ?
C31 C32 C33 C28 -0.68(18) . . . . ?
C33 C28 C29 C30 -0.04(17) . . . . ?
C34 N1 C39 C38 -130.94(11) . . . . ?
C35 N2 C36 C37 65.29(13) . . . . ?
C36 N2 C35 C34 -131.93(11) . . . . ?
C37 N3 C38 C39 65.46(13) . . . . ?
C38 N3 C37 C36 -133.53(11) . . . . ?
C39 N1 C34 C35 64.26(14) . . . . ?
C39 N1 C34 Li1 113.70(11) . . . . ?
C40 N1 C34 C35 -168.25(11) . . . . ?
C40 N1 C34 Li1 -118.80(12) . . . . ?
C40 N1 C39 C38 101.83(12) . . . . ?
C41 N2 C35 C34 105.03(12) . . . . ?
C41 N2 C36 C37 -171.14(10) . . . . ?
C42 N3 C37 C36 99.51(12) . . . . ?
C42 N3 C38 C39 -167.55(10) . . . . ?
Li1 O1 C1 C2 -131.30(17) . . . . ?
Li1 O1 C1 C6 47.8(2) . . . . ?
Li1 N1 C34 C35 -49.45(13) . . . . ?
Li1 N1 C39 C38 -20.08(12) . . . . ?
Li1 N2 C35 C34 -22.19(13) . . . . ?
Li1 N2 C36 C37 -46.69(12) . . . . ?
Li1 N3 C37 C36 -22.97(13) . . . . ?
Li1 N3 C38 C39 -51.07(12) . . . . ?
Li1 C34 C35 N2 16.64(10) . . . . ?
